data_4323602
loop_
_publ_author_name
'Hitoshi Miyasaka'
'Shingo Okamura'
'Toshio Nakashima'
'Naohide Matsumoto'

_publ_section_title
;
 Copper(II) Complexes of
 N,N'-Bis((2-substituted-imidazol-4-yl)methylene)-3,3'-diaminodi-
 propylamine (2-Substituent = H, Me): \D and \L Enantiomorphs of the
 Protonated Complex and Helical Structure of the Deprotonated Complex
 Formed by Hydrogen Bonds
;
_journal_name_full 'Inorganic Chemistry'
_journal_page_first 4329
_journal_page_last 4335
_journal_paper_doi 10.1021/ic970425v
_journal_volume 36
_journal_year 1997
_chemical_formula_sum 'C16 H20 Cl2 Cu N7 O2'
_chemical_formula_weight 476.83
_space_group_IT_number 14
_symmetry_cell_setting monoclinic
_symmetry_Int_Tables_number 14
_symmetry_space_group_name_Hall '-P 2yn'
_symmetry_space_group_name_H-M 'P 1 21/n 1'
_audit_creation_date 'Sun Mar 16 21:58:48 1997'
_audit_creation_method 'from TEXRAY.INF file'
_cell_angle_alpha 90
_cell_angle_beta 98.57(2)
_cell_angle_gamma 90
_cell_formula_units_Z 4.00
_cell_length_a 9.884(2)
_cell_length_b 15.073(3)
_cell_length_c 15.295(2)
_cell_measurement_reflns_used 25
_cell_measurement_temperature 20.0
_cell_measurement_theta_max 29.98
_cell_measurement_theta_min 29.74
_cell_volume 2253.2(7)
_computing_cell_refinement 'MSC/AFC Diffractometer Control'
_computing_data_collection 'MSC/AFC Diffractometer Control'
_computing_data_reduction 'teXsan: PROCESS (MSC)'
_computing_publication_material 'teXsan: FINISH (MSC)'
_computing_structure_refinement 'teXsan: LS (MSC)'
_computing_structure_solution SHELXS86
_diffrn_ambient_temperature 20.0
_diffrn_measurement_device AFC7R
_diffrn_measurement_method 'omega/2-theta scans'
_diffrn_radiation_monochromator graphite
_diffrn_radiation_source 'X-ray tube'
_diffrn_radiation_type MoKalpha
_diffrn_radiation_wavelength 0.7107
_diffrn_reflns_av_R_equivalents 3.08
_diffrn_reflns_limit_h_max 12
_diffrn_reflns_limit_h_min 0
_diffrn_reflns_limit_k_max 18
_diffrn_reflns_limit_k_min 0
_diffrn_reflns_limit_l_max 14
_diffrn_reflns_limit_l_min -7
_diffrn_reflns_theta_max 27.5331
_diffrn_standards_decay_% -2.11
_diffrn_standards_interval_count 150
_diffrn_standards_number 3
_exptl_absorpt_coefficient_mu 1.2309
_exptl_absorpt_correction_T_max 1.000
_exptl_absorpt_correction_T_min 0.823
_exptl_absorpt_correction_type empirical
_exptl_crystal_colour blue
_exptl_crystal_density_diffrn 1.406
_exptl_crystal_description prismatic
_exptl_crystal_size_max 0.500
_exptl_crystal_size_mid 0.250
_exptl_crystal_size_min 0.220
_refine_diff_density_max 0.46790
_refine_diff_density_min -0.52080
_refine_ls_extinction_coef 1.77926
_refine_ls_extinction_method Zachariasen_type_2_Gaussian_isotropic
_refine_ls_goodness_of_fit_obs 6.490
_refine_ls_matrix_type full
_refine_ls_number_parameters 254
_refine_ls_number_reflns 4262
_refine_ls_number_restraints 0
_refine_ls_R_factor_obs 0.0420
_refine_ls_shift/esd_max 0.0050
_refine_ls_structure_factor_coef F
_refine_ls_weighting_scheme sigma
_refine_ls_wR_factor_obs 0.0390
_reflns_number_observed 4262
_reflns_number_total 5678
_cod_data_source_file ic970425v_2.cif
_cod_data_source_block '[Cu(H2L2)](Cl)2(2c)'
_cod_original_cell_volume 2253.1(7)
_cod_original_sg_symbol_H-M 'P 21/n '
_cod_original_formula_sum C16H20O2N7Cl2Cu
_cod_database_code 4323602

loop_
_symmetry_equiv_pos_as_xyz
'   +x,   +y,   +z'
1/2-x,1/2+y,1/2-z
'   -x,   -y,   -z'
1/2+x,1/2-y,1/2+z

loop_
_atom_site_aniso_label
_atom_site_aniso_U_11
_atom_site_aniso_U_22
_atom_site_aniso_U_33
_atom_site_aniso_U_12
_atom_site_aniso_U_13
_atom_site_aniso_U_23
Cu 0.0361(2) 0.0472(3) 0.0375(2) -0.0024(2) 0.0044(2) -0.0014(2)
Cl1 0.0565(6) 0.0651(7) 0.0540(6) -0.0014(5) -0.0026(5) 0.0216(5)
Cl2 0.0968(9) 0.0678(7) 0.0595(7) 0.0133(6) 0.0153(6) -0.0001(6)
O1 0.102(2) 0.088(2) 0.070(2) 0.035(2) 0.010(2) 0.004(2)
O2 0.086(2) 0.132(3) 0.078(2) 0.004(2) 0.030(2) 0.003(2)
N1 0.034(1) 0.041(2) 0.034(2) -0.002(1) 0.006(1) -0.004(1)
N2 0.048(2) 0.042(2) 0.043(2) -0.002(1) 0.003(1) -0.012(1)
N3 0.042(2) 0.050(2) 0.040(2) 0.002(2) 0.013(1) -0.004(1)
N4 0.049(2) 0.045(2) 0.042(2) 0.000(1) 0.000(1) 0.001(1)
N5 0.033(2) 0.049(2) 0.049(2) -0.004(1) 0.006(1) -0.006(1)
N6 0.057(2) 0.057(2) 0.044(2) 0.003(2) -0.007(2) 0.007(2)
N7 0.041(2) 0.040(2) 0.039(2) -0.001(1) 0.002(1) 0.001(1)
C1 0.058(2) 0.067(3) 0.061(3) -0.014(2) 0.028(2) -0.019(2)
C2 0.038(2) 0.039(2) 0.038(2) 0.001(2) 0.004(2) -0.001(2)
C3 0.039(2) 0.045(2) 0.051(2) -0.007(2) 0.003(2) -0.003(2)
C4 0.038(2) 0.041(2) 0.038(2) -0.003(2) 0.007(2) 0.000(2)
C5 0.036(2) 0.047(2) 0.046(2) -0.003(2) 0.009(2) 0.003(2)
C6 0.059(2) 0.069(3) 0.046(2) 0.008(2) 0.020(2) -0.011(2)
C7 0.080(3) 0.064(3) 0.038(2) 0.005(2) 0.020(2) -0.009(2)
C8 0.079(3) 0.061(3) 0.038(2) 0.002(2) -0.002(2) -0.013(2)
C9 0.051(2) 0.083(3) 0.056(2) -0.003(2) -0.009(2) 0.007(2)
C10 0.039(2) 0.074(3) 0.088(3) 0.013(2) -0.007(2) 0.000(3)
C11 0.038(2) 0.071(3) 0.061(2) 0.001(2) 0.005(2) -0.009(2)
C12 0.049(2) 0.045(2) 0.048(2) -0.010(2) 0.012(2) -0.003(2)
C13 0.047(2) 0.044(2) 0.043(2) -0.005(2) 0.008(2) 0.001(2)
C14 0.067(3) 0.054(2) 0.044(2) -0.003(2) 0.008(2) 0.004(2)
C15 0.046(2) 0.046(2) 0.042(2) 0.001(2) -0.001(2) -0.005(2)
C16 0.044(2) 0.079(3) 0.058(2) 0.008(2) -0.001(2) -0.004(2)

loop_
_atom_site_label
_atom_site_fract_x
_atom_site_fract_y
_atom_site_fract_z
_atom_site_U_iso_or_equiv
_atom_site_thermal_displace_type
_atom_site_calc_flag
_atom_site_calc_attached_atom
Cu 0.04062(4) 0.77424(3) 0.60966(3) 0.0404 Uij ? ?
Cl1 -0.41644(10) 0.97578(7) 0.26521(6) 0.0596 Uij ? ?
Cl2 0.0438(1) 0.98942(7) 0.16935(7) 0.0744 Uij ? ?
O1 0.5284(3) 0.3779(2) 0.5038(2) 0.0870 Uij ? ?
O2 0.7131(3) 0.0261(2) 0.6742(2) 0.0970 Uij ? ?
N1 -0.0114(2) 0.6611(2) 0.5193(2) 0.0365 Uij ? ?
N2 -0.0947(3) 0.5635(2) 0.4186(2) 0.0449 Uij ? ?
N3 -0.1271(3) 0.7301(2) 0.6532(2) 0.0431 Uij ? ?
N4 0.1432(3) 0.7455(2) 0.7315(2) 0.0460 Uij ? ?
N5 0.2048(3) 0.8198(2) 0.5610(2) 0.0435 Uij ? ?
N6 -0.1645(3) 0.9308(2) 0.4015(2) 0.0540 Uij ? ?
N7 -0.0568(3) 0.8606(2) 0.5164(2) 0.0402 Uij ? ?
C1 0.1254(4) 0.6351(2) 0.3980(2) 0.0602 Uij ? ?
C2 0.0086(3) 0.6206(2) 0.4466(2) 0.0383 Uij ? ?
C3 -0.1860(3) 0.5674(2) 0.4766(2) 0.0454 Uij ? ?
C4 -0.1353(3) 0.6278(2) 0.5382(2) 0.0390 Uij ? ?
C5 -0.1878(3) 0.6638(2) 0.6140(2) 0.0430 Uij ? ?
C6 -0.1691(4) 0.7664(3) 0.7340(2) 0.0564 Uij ? ?
C7 -0.0606(4) 0.7493(3) 0.8110(2) 0.0594 Uij ? ?
C8 0.0784(4) 0.7878(3) 0.8029(2) 0.0603 Uij ? ?
C9 0.2925(4) 0.7647(3) 0.7449(2) 0.0652 Uij ? ?
C10 0.3597(4) 0.7331(3) 0.6709(3) 0.0687 Uij ? ?
C11 0.3495(4) 0.7970(3) 0.5936(2) 0.0569 Uij ? ?
C12 0.1774(4) 0.8680(2) 0.4923(2) 0.0469 Uij ? ?
C13 0.0354(4) 0.8896(2) 0.4636(2) 0.0447 Uij ? ?
C14 -0.0310(4) 0.9325(2) 0.3917(2) 0.0548 Uij ? ?
C15 -0.1780(4) 0.8866(2) 0.4767(2) 0.0454 Uij ? ?
C16 -0.3119(4) 0.8723(3) 0.5077(2) 0.0612 Uij ? ?
H1 0.2148 0.6441 0.4320 0.0637 Uij ? ?
H2 0.1326 0.6932 0.3765 0.0637 Uij ? ?
H3 0.1281 0.5950 0.3546 0.0637 Uij ? ?
H4 -0.0993 0.5229 0.3687 0.0637 Uij ? ?
H5 -0.2749 0.5307 0.4744 0.0637 Uij ? ?
H6 -0.2778 0.6327 0.6317 0.0637 Uij ? ?
H7 -0.2631 0.7412 0.7432 0.0637 Uij ? ?
H8 -0.1940 0.8339 0.7244 0.0637 Uij ? ?
H9 -0.0912 0.7757 0.8622 0.0637 Uij ? ?
H10 -0.0416 0.6804 0.8307 0.0637 Uij ? ?
H11 0.1387 0.7854 0.8561 0.0637 Uij ? ?
H12 0.0709 0.8547 0.7872 0.0637 Uij ? ?
H13 0.1313 0.6753 0.7337 0.0637 Uij ? ?
H14 0.3250 0.7351 0.8045 0.0637 Uij ? ?
H15 0.3004 0.8400 0.7523 0.0637 Uij ? ?
H16 0.4617 0.7200 0.6895 0.0637 Uij ? ?
H17 0.3113 0.6674 0.6445 0.0637 Uij ? ?
H18 0.3953 0.8545 0.6215 0.0637 Uij ? ?
H19 0.3890 0.7725 0.5430 0.0637 Uij ? ?
H20 0.2506 0.9019 0.4520 0.0637 Uij ? ?
H21 0.0030 0.9571 0.3336 0.0637 Uij ? ?
H22 -0.2397 0.9486 0.3584 0.0637 Uij ? ?
H23 -0.3818 0.8945 0.4738 0.0637 Uij ? ?
H24 -0.3122 0.8989 0.5677 0.0637 Uij ? ?
H25 -0.3363 0.8037 0.5052 0.0637 Uij ? ?

loop_
_atom_type_symbol
_atom_type_oxidation_number
_atom_type_number_in_cell
_atom_type_scat_dispersion_real
_atom_type_scat_dispersion_imag
_atom_type_scat_source
C 0 64 0.003 0.002 'International Tables'
H 0 80 0.000 0.000 'International Tables'
N 0 28 0.006 0.003 'International Tables'
Cl 0 8 0.148 0.159 'International Tables'
Cu 0 4 0.320 1.265 'International Tables'
O 0 8 0.011 0.006 'International Tables'

loop_
_geom_angle_atom_site_label_1
_geom_angle_atom_site_label_2
_geom_angle_atom_site_label_3
_geom_angle
_geom_angle_site_symmetry_1
_geom_angle_site_symmetry_2
_geom_angle_site_symmetry_3
_geom_angle_publ_flag
N(1) Cu N(3) 79.8(1) ? ? ? yes
N(1) Cu N(4) 116.6(1) ? ? ? yes
N(1) Cu N(5) 99.14(10) ? ? ? yes
N(1) Cu N(7) 90.78(10) ? ? ? yes
N(3) Cu N(4) 87.0(1) ? ? ? yes
N(3) Cu N(5) 177.6(1) ? ? ? yes
N(3) Cu N(7) 96.7(1) ? ? ? yes
N(4) Cu N(5) 95.3(1) ? ? ? yes
N(4) Cu N(7) 152.6(1) ? ? ? yes
N(5) Cu N(7) 81.2(1) ? ? ? yes
Cu N(1) C(2) 147.3(2) ? ? ? yes
Cu N(1) C(4) 106.2(2) ? ? ? yes
C(2) N(1) C(4) 104.9(3) ? ? ? yes
C(2) N(2) C(3) 108.0(3) ? ? ? yes
Cu N(3) C(5) 117.6(2) ? ? ? yes
Cu N(3) C(6) 120.8(2) ? ? ? yes
C(5) N(3) C(6) 121.2(3) ? ? ? yes
Cu N(4) C(8) 111.8(2) ? ? ? yes
Cu N(4) C(9) 115.7(2) ? ? ? yes
C(8) N(4) C(9) 110.0(3) ? ? ? yes
Cu N(5) C(11) 126.1(2) ? ? ? yes
Cu N(5) C(12) 114.7(2) ? ? ? yes
C(11) N(5) C(12) 119.1(3) ? ? ? yes
C(14) N(6) C(15) 109.0(3) ? ? ? yes
Cu N(7) C(13) 109.0(2) ? ? ? yes
Cu N(7) C(15) 143.6(2) ? ? ? yes
C(13) N(7) C(15) 105.7(3) ? ? ? yes
N(1) C(2) N(2) 111.2(3) ? ? ? yes
N(1) C(2) C(1) 125.9(3) ? ? ? yes
N(2) C(2) C(1) 122.9(3) ? ? ? yes
N(2) C(3) C(4) 105.7(3) ? ? ? yes
N(1) C(4) C(3) 110.2(3) ? ? ? yes
N(1) C(4) C(5) 117.6(3) ? ? ? yes
C(3) C(4) C(5) 132.2(3) ? ? ? yes
N(3) C(5) C(4) 118.3(3) ? ? ? yes
N(3) C(6) C(7) 109.9(3) ? ? ? yes
C(6) C(7) C(8) 115.1(3) ? ? ? yes
N(4) C(8) C(7) 113.1(3) ? ? ? yes
N(4) C(9) C(10) 112.4(3) ? ? ? yes
C(9) C(10) C(11) 114.1(3) ? ? ? yes
N(5) C(11) C(10) 111.0(3) ? ? ? yes
N(5) C(12) C(13) 117.2(3) ? ? ? yes
N(7) C(13) C(12) 116.6(3) ? ? ? yes
N(7) C(13) C(14) 110.2(3) ? ? ? yes
C(12) C(13) C(14) 133.2(4) ? ? ? yes
N(6) C(14) C(13) 105.2(3) ? ? ? yes
N(6) C(15) N(7) 109.9(3) ? ? ? yes
N(6) C(15) C(16) 123.2(3) ? ? ? yes
N(7) C(15) C(16) 126.9(3) ? ? ? yes

loop_
_geom_bond_atom_site_label_1
_geom_bond_atom_site_label_2
_geom_bond_distance
_geom_bond_site_symmetry_1
_geom_bond_site_symmetry_2
_geom_bond_publ_flag
Cu N(1) 2.207(3) ? ? yes
Cu N(3) 1.991(3) ? ? yes
Cu N(4) 2.032(3) ? ? yes
Cu N(5) 2.005(3) ? ? yes
Cu N(7) 2.060(3) ? ? yes
N(1) C(2) 1.309(4) ? ? yes
N(1) C(4) 1.392(4) ? ? yes
N(2) C(2) 1.354(4) ? ? yes
N(2) C(3) 1.358(4) ? ? yes
N(3) C(5) 1.269(4) ? ? yes
N(3) C(6) 1.467(4) ? ? yes
N(4) C(8) 1.489(4) ? ? yes
N(4) C(9) 1.488(4) ? ? yes
N(5) C(11) 1.483(4) ? ? yes
N(5) C(12) 1.273(4) ? ? yes
N(6) C(14) 1.351(4) ? ? yes
N(6) C(15) 1.352(4) ? ? yes
N(7) C(13) 1.376(4) ? ? yes
N(7) C(15) 1.320(4) ? ? yes
C(1) C(2) 1.479(4) ? ? yes
C(3) C(4) 1.351(4) ? ? yes
C(4) C(5) 1.445(4) ? ? yes
C(6) C(7) 1.493(5) ? ? yes
C(7) C(8) 1.512(5) ? ? yes
C(9) C(10) 1.474(5) ? ? yes
C(10) C(11) 1.516(5) ? ? yes
C(12) C(13) 1.444(4) ? ? yes
C(13) C(14) 1.358(5) ? ? yes
C(15) C(16) 1.487(5) ? ? yes
